data_4109163
loop_
_publ_author_name
'Janusz Lewi\'nski'
'Maciej Dranka'
'Wojciech Bury'
'Witold \'Sliwi\'nski'
'Iwona Justyniak'
'Janusz Lipkowski'

_publ_contact_author
;
   Dr. Janusz Lewi\'nski,
   Department of Chemistry
   Warsaw University of Technology
   Noakowskiego 3,
   PL-00-664 Warszawa
   Poland
;
_publ_contact_author_email lewin@ch.pw.edu.pl
_publ_contact_author_fax '048 22 2347279'
_publ_contact_author_phone '048 22 2347315'
_publ_section_title
;
 From Discrete Linear ZntBu2 Molecules to 1D Coordination Polymers and 2D
 Fabrics
;
_journal_name_full 'Journal of the American Chemical Society'
_journal_page_first 3096
_journal_page_last 3098
_journal_paper_doi 10.1021/ja067229k
_journal_volume 129
_journal_year 2007
_chemical_formula_sum 'C20 H30 N2 Zn'
_chemical_formula_weight 363.83
_chemical_name_systematic
;
 ?
;
_space_group_IT_number 142
_symmetry_cell_setting tetragonal
_symmetry_space_group_name_Hall '-I 4bd 2c'
_symmetry_space_group_name_H-M 'I 41/a c d :2'
_atom_sites_solution_hydrogens geom
_atom_sites_solution_primary direct
_atom_sites_solution_secondary difmap
_audit_creation_method SHELXL-97
_cell_angle_alpha 90.00
_cell_angle_beta 90.00
_cell_angle_gamma 90.00
_cell_formula_units_Z 16
_cell_length_a 16.2170(11)
_cell_length_b 16.2170(11)
_cell_length_c 29.604(3)
_cell_measurement_reflns_used 4582
_cell_measurement_temperature 100(2)
_cell_measurement_theta_max 26.373
_cell_measurement_theta_min 0.998
_cell_volume 7785.6(11)
_computing_cell_refinement 'Denzo & Scalepak (Otwinowski, Minor, 1997)'
_computing_data_collection 'Collect (Nonius B.V. 1998)'
_computing_data_reduction 'Denzo & Scalepak (Otwinowski, Minor, 1997)'
_computing_structure_refinement 'SHELXL-97 (Sheldrick, 1997)'
_computing_structure_solution 'SHELXS-97 (Sheldrick, 1990)'
_diffrn_ambient_temperature 100(2)
_diffrn_measured_fraction_theta_full 0.997
_diffrn_measured_fraction_theta_max 0.997
_diffrn_measurement_details
;
  59 frames, \w rotation 2.0\% per frame (40s per frame)
  12 frames, \w rotation 2.0\% per frame (40s per frame)
;
_diffrn_measurement_device '\k-geometry diffractometr'
_diffrn_measurement_device_type 'Nonius Kappa-CCD'
_diffrn_measurement_method 'area detector \w scans'
_diffrn_radiation_monochromator graphite
_diffrn_radiation_source 'fine-focus sealed tube'
_diffrn_radiation_type MoK\a
_diffrn_radiation_wavelength 0.71073
_diffrn_reflns_av_R_equivalents 0.0484
_diffrn_reflns_av_sigmaI/netI 0.0514
_diffrn_reflns_limit_h_max 16
_diffrn_reflns_limit_h_min -16
_diffrn_reflns_limit_k_max 11
_diffrn_reflns_limit_k_min -11
_diffrn_reflns_limit_l_max 30
_diffrn_reflns_limit_l_min -26
_diffrn_reflns_number 3549
_diffrn_reflns_theta_full 21.24
_diffrn_reflns_theta_max 21.24
_diffrn_reflns_theta_min 2.51
_exptl_absorpt_coefficient_mu 1.263
_exptl_absorpt_correction_type multi-scan
_exptl_absorpt_process_details 'Scalepak (Otwinowski, Minor, 1997)'
_exptl_crystal_colour colorless
_exptl_crystal_density_diffrn 1.242
_exptl_crystal_description prism
_exptl_crystal_F_000 3104
_exptl_crystal_size_max 0.45
_exptl_crystal_size_mid 0.35
_exptl_crystal_size_min 0.20
_refine_diff_density_max 0.177
_refine_diff_density_min -0.354
_refine_diff_density_rms 0.049
_refine_ls_extinction_method none
_refine_ls_goodness_of_fit_ref 0.890
_refine_ls_hydrogen_treatment mixed
_refine_ls_matrix_type full
_refine_ls_number_parameters 108
_refine_ls_number_reflns 1089
_refine_ls_number_restraints 0
_refine_ls_restrained_S_all 0.890
_refine_ls_R_factor_all 0.0704
_refine_ls_R_factor_gt 0.0304
_refine_ls_shift/su_max 0.000
_refine_ls_shift/su_mean 0.000
_refine_ls_structure_factor_coef Fsqd
_refine_ls_weighting_details 'calc w=1/[\s^2^(Fo^2^)+(0.0363P)^2^+0.0000P] where P=(Fo^2^+2Fc^2^)/3'
_refine_ls_weighting_scheme calc
_refine_ls_wR_factor_gt 0.0687
_refine_ls_wR_factor_ref 0.0768
_reflns_number_gt 613
_reflns_number_total 1089
_reflns_threshold_expression I>2\s(I)
_cod_data_source_file ja067229ksi20061013_040122.cif
_cod_data_source_block shelxl
_cod_original_cell_volume 7785.6(10)
_cod_original_sg_symbol_H-M 'I 41/a c d'
_cod_database_code 4109163

loop_
_symmetry_equiv_pos_as_xyz
'x, y, z'
'-x, -y+1/2, z'
'x, -y, -z+1/2'
'-x+1/2, y, -z'
'-y+1/4, -x+1/4, -z+1/4'
'y+3/4, x+1/4, -z+1/4'
'y+1/4, -x+1/4, z+3/4'
'-y+1/4, x+3/4, z+1/4'
'x+1/2, y+1/2, z+1/2'
'-x+1/2, -y+1, z+1/2'
'x+1/2, -y+1/2, -z+1'
'-x+1, y+1/2, -z+1/2'
'-y+3/4, -x+3/4, -z+3/4'
'y+5/4, x+3/4, -z+3/4'
'y+3/4, -x+3/4, z+5/4'
'-y+3/4, x+5/4, z+3/4'
'-x, -y, -z'
'x, y-1/2, -z'
'-x, y, z-1/2'
'x-1/2, -y, z'
'y-1/4, x-1/4, z-1/4'
'-y-3/4, -x-1/4, z-1/4'
'-y-1/4, x-1/4, -z-3/4'
'y-1/4, -x-3/4, -z-1/4'
'-x+1/2, -y+1/2, -z+1/2'
'x+1/2, y, -z+1/2'
'-x+1/2, y+1/2, z'
'x, -y+1/2, z+1/2'
'y+1/4, x+1/4, z+1/4'
'-y-1/4, -x+1/4, z+1/4'
'-y+1/4, x+1/4, -z-1/4'
'y+1/4, -x-1/4, -z+1/4'

loop_
_atom_site_label
_atom_site_type_symbol
_atom_site_fract_x
_atom_site_fract_y
_atom_site_fract_z
_atom_site_U_iso_or_equiv
_atom_site_adp_type
_atom_site_occupancy
_atom_site_symmetry_multiplicity
_atom_site_calc_flag
_atom_site_refinement_flags
C1 C 0.5581(2) 0.3472(2) -0.02950(14) 0.0289(11) Uani 1 1 d .
C2 C 0.6232(2) 0.3201(2) -0.06394(13) 0.0387(12) Uani 1 1 d .
H2A H 0.5998 0.2777 -0.0837 0.058 Uiso 1 1 calc R
H2B H 0.6711 0.2976 -0.0480 0.058 Uiso 1 1 calc R
H2C H 0.6402 0.3676 -0.0821 0.058 Uiso 1 1 calc R
C3 C 0.6000(3) 0.4087(3) 0.00245(14) 0.0456(13) Uani 1 1 d .
H3A H 0.6238 0.4540 -0.0152 0.068 Uiso 1 1 calc R
H3B H 0.6438 0.3806 0.0193 0.068 Uiso 1 1 calc R
H3C H 0.5592 0.4308 0.0236 0.068 Uiso 1 1 calc R
C4 C 0.4911(2) 0.3939(2) -0.05526(14) 0.0446(13) Uani 1 1 d .
H4A H 0.4499 0.4146 -0.0339 0.067 Uiso 1 1 calc R
H4B H 0.4646 0.3566 -0.0769 0.067 Uiso 1 1 calc R
H4C H 0.5160 0.4403 -0.0715 0.067 Uiso 1 1 calc R
C5 C 0.3367(3) 0.3065(2) 0.04653(13) 0.0299(11) Uani 1 1 d .
H5 H 0.3142 0.2730 0.0233 0.036 Uiso 1 1 calc R
C6 C 0.2832(2) 0.3507(2) 0.07332(15) 0.0354(12) Uani 1 1 d .
H6 H 0.2254 0.3464 0.0685 0.043 Uiso 1 1 calc R
C7 C 0.3132(3) 0.4009(2) 0.10707(14) 0.0259(11) Uani 1 1 d .
C8 C 0.3977(3) 0.4041(2) 0.11150(13) 0.0256(11) Uani 1 1 d .
H8 H 0.4219 0.4385 0.1338 0.031 Uiso 1 1 calc R
C9 C 0.4471(3) 0.3573(2) 0.08362(14) 0.0285(11) Uani 1 1 d .
H9 H 0.5051 0.3604 0.0878 0.034 Uiso 1 1 calc R
C10 C 0.2573(2) 0.4502(3) 0.13799(13) 0.0333(11) Uani 1 1 d .
H10A H 0.2915 0.4833 0.1589 0.040 Uiso 1 1 calc R
H10B H 0.2238 0.4117 0.1563 0.040 Uiso 1 1 calc R
Zn1 Zn 0.5000 0.2500 0.00011(2) 0.0230(2) Uani 1 2 d S
N1 N 0.41863(19) 0.30821(18) 0.05131(11) 0.0221(8) Uani 1 1 d .

loop_
_atom_site_aniso_label
_atom_site_aniso_U_11
_atom_site_aniso_U_22
_atom_site_aniso_U_33
_atom_site_aniso_U_23
_atom_site_aniso_U_13
_atom_site_aniso_U_12
C1 0.035(3) 0.023(2) 0.030(3) 0.002(2) 0.004(2) 0.007(2)
C2 0.044(3) 0.040(3) 0.033(3) 0.004(2) 0.007(2) 0.008(2)
C3 0.061(3) 0.037(3) 0.039(3) 0.000(3) 0.015(3) -0.007(2)
C4 0.046(3) 0.040(3) 0.048(3) 0.016(2) 0.012(3) 0.007(2)
C5 0.032(3) 0.028(3) 0.030(3) -0.012(2) -0.010(2) -0.003(2)
C6 0.019(3) 0.042(3) 0.045(3) -0.015(3) 0.000(2) 0.006(2)
C7 0.030(3) 0.021(3) 0.027(3) 0.004(2) 0.004(2) 0.005(2)
C8 0.033(3) 0.023(3) 0.021(3) -0.001(2) -0.001(2) 0.001(2)
C9 0.024(3) 0.032(3) 0.029(3) 0.008(3) -0.004(3) 0.001(2)
C10 0.030(3) 0.035(3) 0.034(3) -0.003(2) 0.000(2) 0.008(2)
Zn1 0.0244(5) 0.0206(4) 0.0239(4) 0.000 0.000 0.0035(3)
N1 0.023(2) 0.022(2) 0.021(2) -0.0002(17) -0.0022(17) 0.0004(16)

loop_
_atom_type_symbol
_atom_type_description
_atom_type_scat_dispersion_real
_atom_type_scat_dispersion_imag
_atom_type_scat_source
C C 0.0033 0.0016 'International Tables Vol C Tables 4.2.6.8 and 6.1.1.4'
H H 0.0000 0.0000 'International Tables Vol C Tables 4.2.6.8 and 6.1.1.4'
Zn Zn 0.2839 1.4301 'International Tables Vol C Tables 4.2.6.8 and 6.1.1.4'
N N 0.0061 0.0033 'International Tables Vol C Tables 4.2.6.8 and 6.1.1.4'

loop_
_geom_angle_atom_site_label_1
_geom_angle_atom_site_label_2
_geom_angle_atom_site_label_3
_geom_angle
_geom_angle_site_symmetry_1
_geom_angle_site_symmetry_3
C4 C1 C2 107.4(3) . .
C4 C1 C3 107.5(3) . .
C2 C1 C3 107.0(3) . .
C4 C1 Zn1 105.6(3) . .
C2 C1 Zn1 112.5(3) . .
C3 C1 Zn1 116.3(3) . .
C1 C2 H2A 109.5 . .
C1 C2 H2B 109.5 . .
H2A C2 H2B 109.5 . .
C1 C2 H2C 109.5 . .
H2A C2 H2C 109.5 . .
H2B C2 H2C 109.5 . .
C1 C3 H3A 109.5 . .
C1 C3 H3B 109.5 . .
H3A C3 H3B 109.5 . .
C1 C3 H3C 109.5 . .
H3A C3 H3C 109.5 . .
H3B C3 H3C 109.5 . .
C1 C4 H4A 109.5 . .
C1 C4 H4B 109.5 . .
H4A C4 H4B 109.5 . .
C1 C4 H4C 109.5 . .
H4A C4 H4C 109.5 . .
H4B C4 H4C 109.5 . .
N1 C5 C6 123.8(4) . .
N1 C5 H5 118.1 . .
C6 C5 H5 118.1 . .
C5 C6 C7 120.1(4) . .
C5 C6 H6 120.0 . .
C7 C6 H6 120.0 . .
C8 C7 C6 116.3(4) . .
C8 C7 C10 121.2(4) . .
C6 C7 C10 122.5(4) . .
C7 C8 C9 120.1(4) . .
C7 C8 H8 120.0 . .
C9 C8 H8 120.0 . .
N1 C9 C8 124.0(4) . .
N1 C9 H9 118.0 . .
C8 C9 H9 118.0 . .
C7 C10 C10 112.4(4) . 6_455
C7 C10 H10A 109.1 . .
C10 C10 H10A 109.1 6_455 .
C7 C10 H10B 109.1 . .
C10 C10 H10B 109.1 6_455 .
H10A C10 H10B 107.9 . .
C1 Zn1 C1 129.0(2) 2_655 .
C1 Zn1 N1 110.38(14) 2_655 .
C1 Zn1 N1 103.87(13) . .
C1 Zn1 N1 103.87(13) 2_655 2_655
C1 Zn1 N1 110.38(14) . 2_655
N1 Zn1 N1 93.89(16) . 2_655
C9 N1 C5 115.8(3) . .
C9 N1 Zn1 122.7(3) . .
C5 N1 Zn1 120.6(3) . .

loop_
_geom_bond_atom_site_label_1
_geom_bond_atom_site_label_2
_geom_bond_distance
_geom_bond_site_symmetry_2
C1 C4 1.527(5) .
C1 C2 1.532(5) .
C1 C3 1.533(5) .
C1 Zn1 2.035(4) .
C2 H2A 0.9800 .
C2 H2B 0.9800 .
C2 H2C 0.9800 .
C3 H3A 0.9800 .
C3 H3B 0.9800 .
C3 H3C 0.9800 .
C4 H4A 0.9800 .
C4 H4B 0.9800 .
C4 H4C 0.9800 .
C5 N1 1.336(4) .
C5 C6 1.377(5) .
C5 H5 0.9500 .
C6 C7 1.379(5) .
C6 H6 0.9500 .
C7 C8 1.377(5) .
C7 C10 1.516(5) .
C8 C9 1.378(5) .
C8 H8 0.9500 .
C9 N1 1.328(4) .
C9 H9 0.9500 .
C10 C10 1.518(7) 6_455
C10 H10A 0.9900 .
C10 H10B 0.9900 .
Zn1 C1 2.035(4) 2_655
Zn1 N1 2.220(3) .
Zn1 N1 2.220(3) 2_655
